data_1545852
loop_
_publ_author_name
'Dubey, Ritesh'
'Mir, Niyaz A.'
'Desiraju, Gautam R.'

_publ_section_title
;
 Quaternary cocrystals: combinatorial synthetic strategies based on
 long-range synthon Aufbau modules (LSAM)
;
_journal_issue 2
_journal_name_full IUCrJ
_journal_page_first 102
_journal_page_last 107
_journal_paper_doi 10.1107/S2052252515023957
_journal_volume 3
_journal_year 2016
_chemical_formula_sum 'C23 H22 N3 O2'
_chemical_formula_weight 372.43
_chemical_name_systematic
;
 ?
;
_space_group_crystal_system triclinic
_space_group_IT_number 2
_space_group_name_Hall '-P 1'
_space_group_name_H-M_alt 'P -1'
_symmetry_space_group_name_Hall '-P 1'
_symmetry_space_group_name_H-M 'P -1'
_atom_sites_solution_hydrogens geom
_audit_creation_method SHELXL-2013
_cell_angle_alpha 66.387(5)
_cell_angle_beta 81.548(6)
_cell_angle_gamma 69.631(5)
_cell_formula_units_Z 2
_cell_length_a 8.778(2)
_cell_length_b 10.491(2)
_cell_length_c 12.095(3)
_cell_measurement_temperature 293(2)
_cell_volume 956.7(4)
_computing_structure_refinement 'SHELXL-2013 (Sheldrick, 2013)'
_diffrn_ambient_temperature 293(2)
_diffrn_measured_fraction_theta_full 0.998
_diffrn_measured_fraction_theta_max 0.997
_diffrn_measurement_device_type 'Rigaku Mercury375R (2x2 bin mode)'
_diffrn_measurement_method 'profile data from \w-scans'
_diffrn_radiation_type MoK\a
_diffrn_radiation_wavelength 0.71073
_diffrn_reflns_av_R_equivalents 0.0461
_diffrn_reflns_av_unetI/netI 0.0591
_diffrn_reflns_Laue_measured_fraction_full 0.998
_diffrn_reflns_Laue_measured_fraction_max 0.997
_diffrn_reflns_limit_h_max 11
_diffrn_reflns_limit_h_min -11
_diffrn_reflns_limit_k_max 13
_diffrn_reflns_limit_k_min -13
_diffrn_reflns_limit_l_max 15
_diffrn_reflns_limit_l_min -15
_diffrn_reflns_number 10145
_diffrn_reflns_point_group_measured_fraction_full 0.998
_diffrn_reflns_point_group_measured_fraction_max 0.997
_diffrn_reflns_theta_full 25.242
_diffrn_reflns_theta_max 27.475
_diffrn_reflns_theta_min 3.070
_diffrn_source 'Sealed Tube'
_exptl_absorpt_coefficient_mu 0.084
_exptl_absorpt_correction_T_max 1.000
_exptl_absorpt_correction_T_min 0.769
_exptl_absorpt_correction_type multi-scan
_exptl_absorpt_process_details 'Jacobson, R. (1998) Private communication'
_exptl_crystal_colour 'Light brown'
_exptl_crystal_density_diffrn 1.293
_exptl_crystal_description Plate
_exptl_crystal_F_000 394
_exptl_crystal_size_max 0.120
_exptl_crystal_size_mid 0.120
_exptl_crystal_size_min 0.100
_refine_diff_density_max 0.273
_refine_diff_density_min -0.277
_refine_diff_density_rms 0.055
_refine_ls_extinction_method none
_refine_ls_goodness_of_fit_ref 1.031
_refine_ls_hydrogen_treatment constr
_refine_ls_matrix_type full
_refine_ls_number_parameters 258
_refine_ls_number_reflns 4377
_refine_ls_number_restraints 0
_refine_ls_restrained_S_all 1.031
_refine_ls_R_factor_all 0.0959
_refine_ls_R_factor_gt 0.0597
_refine_ls_shift/su_max 0.000
_refine_ls_shift/su_mean 0.000
_refine_ls_structure_factor_coef Fsqd
_refine_ls_weighting_details
;
 w=1/[\s^2^(Fo^2^)+(0.0668P)^2^+0.2488P]
 where P=(Fo^2^+2Fc^2^)/3
;
_refine_ls_weighting_scheme calc
_refine_ls_wR_factor_gt 0.1388
_refine_ls_wR_factor_ref 0.1559
_reflns_Friedel_coverage 0.000
_reflns_number_gt 2911
_reflns_number_total 4377
_reflns_threshold_expression 'I > 2\s(I)'
_cod_data_source_file hi5641.cif
_cod_data_source_block TS_ORC_TMP_PHEN
_cod_depositor_comments
;
The following automatic conversions were performed:

'_exptl_absorpt_correction_type' value 'Multi-scan' changed to
'multi-scan' according to
/home/data/users/saulius/crontab/automatic-downloads/rss-feeds/IUCr/lib/dictionaries/cif_core.dic
dictionary named 'cif_core.dic' version 2.4.2 from 2011-04-26.

Automatic conversion script
Id: cif_fix_values 4973 2017-02-22 13:04:09Z antanas 
;
_cod_database_code 1545852
_shelx_space_group_comment
;
The symmetry employed for this shelxl refinement is uniquely defined
by the following loop, which should always be used as a source of
symmetry information in preference to the above space-group names.
They are only intended as comments.
;
_shelx_estimated_absorpt_t_min 0.990
_shelx_estimated_absorpt_t_max 0.992
_shelxl_version_number 2013-2

loop_
_space_group_symop_operation_xyz
'x, y, z'
'-x, -y, -z'

loop_
_atom_site_label
_atom_site_type_symbol
_atom_site_fract_x
_atom_site_fract_y
_atom_site_fract_z
_atom_site_U_iso_or_equiv
_atom_site_adp_type
_atom_site_occupancy
_atom_site_site_symmetry_order
_atom_site_calc_flag
_atom_site_refinement_flags_posn
_atom_site_refinement_flags_adp
N1 N 0.37176(19) 0.99018(17) 0.07961(14) 0.0273(4) Uani 1 1 d . .
C22 C 0.3461(2) 1.0490(2) -0.03939(17) 0.0263(4) Uani 1 1 d . .
C21 C 0.5239(2) 0.9394(2) 0.12057(17) 0.0272(4) Uani 1 1 d . .
C23 C 0.1748(2) 1.0995(2) -0.0805(2) 0.0363(5) Uani 1 1 d . .
H23A H 0.1047 1.0774 -0.0116 0.054 Uiso 1 1 calc R U
H23B H 0.1690 1.0499 -0.1307 0.054 Uiso 1 1 calc R U
H23C H 0.1410 1.2035 -0.1257 0.054 Uiso 1 1 calc R U
C20 C 0.5473(3) 0.8710(2) 0.25490(18) 0.0378(5) Uani 1 1 d . .
H20A H 0.4435 0.8895 0.2946 0.057 Uiso 1 1 calc R U
H20B H 0.6138 0.9127 0.2770 0.057 Uiso 1 1 calc R U
H20C H 0.5995 0.7670 0.2789 0.057 Uiso 1 1 calc R U
O2 O 0.12150(19) 0.05129(16) 0.23849(14) 0.0393(4) Uani 1 1 d . .
H2 H 0.1956 0.0309 0.1924 0.059 Uiso 1 1 calc R U
C4 C 0.1265(2) -0.1924(2) 0.27225(16) 0.0256(4) Uani 1 1 d . .
H4 H 0.2080 -0.2000 0.2145 0.031 Uiso 1 1 calc R U
O1 O 0.11383(18) -0.43073(17) 0.30803(14) 0.0395(4) Uani 1 1 d . .
H1 H 0.2022 -0.4377 0.2734 0.059 Uiso 1 1 calc R U
C3 C 0.0628(2) -0.3069(2) 0.33287(17) 0.0284(4) Uani 1 1 d . .
C2 C -0.0594(2) -0.2949(2) 0.41932(18) 0.0324(5) Uani 1 1 d . .
H2A H -0.1032 -0.3708 0.4587 0.039 Uiso 1 1 calc R U
C1 C -0.1156(2) -0.1703(3) 0.44675(18) 0.0338(5) Uani 1 1 d . .
C5 C 0.0672(2) -0.0667(2) 0.29879(17) 0.0281(4) Uani 1 1 d . .
C6 C -0.0525(2) -0.0555(2) 0.38667(18) 0.0328(5) Uani 1 1 d . .
H6 H -0.0902 0.0283 0.4051 0.039 Uiso 1 1 calc R U
C7 C -0.2452(3) -0.1593(3) 0.5436(2) 0.0493(6) Uani 1 1 d . .
H7A H -0.3475 -0.0945 0.5062 0.074 Uiso 1 1 calc R U
H7B H -0.2157 -0.1216 0.5948 0.074 Uiso 1 1 calc R U
H7C H -0.2542 -0.2548 0.5909 0.074 Uiso 1 1 calc R U
N2 N 0.4601(2) 0.5004(2) 0.28208(15) 0.0342(4) Uani 1 1 d . .
N3 N 0.3243(2) 0.65428(19) 0.05862(16) 0.0348(4) Uani 1 1 d . .
C19 C 0.4857(2) 0.6267(2) 0.06822(18) 0.0293(4) Uani 1 1 d . .
C8 C 0.5577(2) 0.5456(2) 0.18707(18) 0.0290(4) Uani 1 1 d . .
C12 C 0.7260(2) 0.5141(2) 0.1995(2) 0.0337(5) Uani 1 1 d . .
C15 C 0.5869(3) 0.6712(2) -0.03243(19) 0.0336(5) Uani 1 1 d . .
C18 C 0.2625(3) 0.7244(2) -0.0512(2) 0.0421(6) Uani 1 1 d . .
H18 H 0.1520 0.7439 -0.0589 0.051 Uiso 1 1 calc R U
C16 C 0.5137(3) 0.7447(2) -0.1462(2) 0.0451(6) Uani 1 1 d . .
H16 H 0.5755 0.7757 -0.2149 0.054 Uiso 1 1 calc R U
C13 C 0.8221(3) 0.5642(2) 0.0951(2) 0.0396(5) Uani 1 1 d . .
H13 H 0.9324 0.5450 0.1037 0.047 Uiso 1 1 calc R U
C14 C 0.7558(3) 0.6385(2) -0.0148(2) 0.0406(6) Uani 1 1 d . .
H14 H 0.8212 0.6695 -0.0812 0.049 Uiso 1 1 calc R U
C9 C 0.5290(3) 0.4223(3) 0.3892(2) 0.0441(6) Uani 1 1 d . .
H9 H 0.4634 0.3896 0.4549 0.053 Uiso 1 1 calc R U
C17 C 0.3518(3) 0.7708(3) -0.1559(2) 0.0491(7) Uani 1 1 d . .
H17 H 0.3022 0.8186 -0.2310 0.059 Uiso 1 1 calc R U
C11 C 0.7915(3) 0.4321(3) 0.3159(2) 0.0453(6) Uani 1 1 d . .
H11 H 0.9015 0.4099 0.3281 0.054 Uiso 1 1 calc R U
C10 C 0.6937(3) 0.3858(3) 0.4099(2) 0.0501(6) Uani 1 1 d . .
H10 H 0.7356 0.3305 0.4872 0.060 Uiso 1 1 calc R U

loop_
_atom_site_aniso_label
_atom_site_aniso_U_11
_atom_site_aniso_U_22
_atom_site_aniso_U_33
_atom_site_aniso_U_23
_atom_site_aniso_U_13
_atom_site_aniso_U_12
N1 0.0252(9) 0.0272(9) 0.0302(9) -0.0099(7) 0.0007(7) -0.0108(7)
C22 0.0236(10) 0.0248(10) 0.0322(11) -0.0105(8) -0.0045(8) -0.0083(8)
C21 0.0276(10) 0.0262(10) 0.0296(10) -0.0096(8) -0.0036(8) -0.0104(8)
C23 0.0259(11) 0.0393(13) 0.0451(13) -0.0171(10) -0.0071(9) -0.0081(9)
C20 0.0435(13) 0.0385(13) 0.0280(11) -0.0081(9) -0.0043(9) -0.0127(10)
O2 0.0414(9) 0.0355(9) 0.0451(10) -0.0206(7) 0.0126(7) -0.0158(7)
C4 0.0195(9) 0.0340(11) 0.0211(9) -0.0094(8) 0.0015(7) -0.0079(8)
O1 0.0328(9) 0.0395(9) 0.0515(10) -0.0217(7) 0.0145(7) -0.0183(7)
C3 0.0213(10) 0.0361(12) 0.0265(10) -0.0102(8) -0.0013(8) -0.0093(8)
C2 0.0222(10) 0.0414(13) 0.0293(11) -0.0077(9) 0.0012(8) -0.0125(9)
C1 0.0236(10) 0.0501(14) 0.0241(10) -0.0126(9) -0.0005(8) -0.0090(9)
C5 0.0238(10) 0.0340(11) 0.0248(10) -0.0089(8) -0.0029(8) -0.0086(8)
C6 0.0269(10) 0.0408(12) 0.0305(11) -0.0190(9) -0.0026(8) -0.0030(9)
C7 0.0334(13) 0.0730(18) 0.0393(13) -0.0252(12) 0.0123(10) -0.0144(12)
N2 0.0343(10) 0.0391(10) 0.0329(10) -0.0182(8) 0.0032(8) -0.0119(8)
N3 0.0282(9) 0.0351(10) 0.0461(11) -0.0244(9) -0.0046(8) -0.0036(8)
C19 0.0282(11) 0.0253(10) 0.0372(11) -0.0182(9) 0.0003(8) -0.0047(8)
C8 0.0266(10) 0.0283(11) 0.0366(11) -0.0182(9) 0.0013(8) -0.0075(8)
C12 0.0277(11) 0.0302(11) 0.0479(13) -0.0216(10) -0.0023(9) -0.0060(9)
C15 0.0402(12) 0.0234(10) 0.0365(12) -0.0147(9) 0.0035(9) -0.0068(9)
C18 0.0414(13) 0.0325(12) 0.0533(15) -0.0240(11) -0.0164(11) 0.0029(10)
C16 0.0650(17) 0.0275(12) 0.0375(13) -0.0135(10) 0.0048(11) -0.0090(11)
C13 0.0229(11) 0.0345(12) 0.0645(16) -0.0247(11) 0.0064(10) -0.0085(9)
C14 0.0369(13) 0.0316(12) 0.0527(15) -0.0198(11) 0.0172(11) -0.0126(10)
C9 0.0540(15) 0.0497(15) 0.0309(12) -0.0166(11) 0.0017(10) -0.0185(12)
C17 0.0697(18) 0.0303(12) 0.0413(14) -0.0162(10) -0.0178(12) 0.0012(12)
C11 0.0359(13) 0.0449(14) 0.0565(16) -0.0224(12) -0.0152(11) -0.0048(11)
C10 0.0555(16) 0.0542(16) 0.0385(14) -0.0138(11) -0.0161(12) -0.0131(13)

loop_
_atom_type_symbol
_atom_type_description
_atom_type_scat_dispersion_real
_atom_type_scat_dispersion_imag
_atom_type_scat_source
C C 0.0033 0.0016 'International Tables Vol C Tables 4.2.6.8 and 6.1.1.4'
H H 0.0000 0.0000 'International Tables Vol C Tables 4.2.6.8 and 6.1.1.4'
N N 0.0061 0.0033 'International Tables Vol C Tables 4.2.6.8 and 6.1.1.4'
O O 0.0106 0.0060 'International Tables Vol C Tables 4.2.6.8 and 6.1.1.4'

loop_
_geom_angle_atom_site_label_1
_geom_angle_atom_site_label_2
_geom_angle_atom_site_label_3
_geom_angle
_geom_angle_site_symmetry_1
_geom_angle_site_symmetry_3
C22 N1 C21 119.48(17) . .
N1 C22 C21 120.35(16) . 2_675
N1 C22 C23 117.45(18) . .
C21 C22 C23 122.19(18) 2_675 .
N1 C21 C22 120.15(17) . 2_675
N1 C21 C20 117.59(18) . .
C22 C21 C20 122.25(18) 2_675 .
C22 C23 H23A 109.5 . .
C22 C23 H23B 109.5 . .
H23A C23 H23B 109.5 . .
C22 C23 H23C 109.5 . .
H23A C23 H23C 109.5 . .
H23B C23 H23C 109.5 . .
C21 C20 H20A 109.5 . .
C21 C20 H20B 109.5 . .
H20A C20 H20B 109.5 . .
C21 C20 H20C 109.5 . .
H20A C20 H20C 109.5 . .
H20B C20 H20C 109.5 . .
C5 O2 H2 109.5 . .
C5 C4 C3 119.38(18) . .
C5 C4 H4 120.3 . .
C3 C4 H4 120.3 . .
C3 O1 H1 109.5 . .
O1 C3 C4 121.64(17) . .
O1 C3 C2 118.28(18) . .
C4 C3 C2 120.06(19) . .
C1 C2 C3 120.15(19) . .
C1 C2 H2A 119.9 . .
C3 C2 H2A 119.9 . .
C2 C1 C6 120.12(19) . .
C2 C1 C7 120.1(2) . .
C6 C1 C7 119.8(2) . .
O2 C5 C4 121.63(17) . .
O2 C5 C6 117.70(19) . .
C4 C5 C6 120.66(19) . .
C1 C6 C5 119.6(2) . .
C1 C6 H6 120.2 . .
C5 C6 H6 120.2 . .
C1 C7 H7A 109.5 . .
C1 C7 H7B 109.5 . .
H7A C7 H7B 109.5 . .
C1 C7 H7C 109.5 . .
H7A C7 H7C 109.5 . .
H7B C7 H7C 109.5 . .
C9 N2 C8 117.24(19) . .
C18 N3 C19 117.0(2) . .
N3 C19 C15 123.04(19) . .
N3 C19 C8 118.18(18) . .
C15 C19 C8 118.77(18) . .
N2 C8 C12 122.54(19) . .
N2 C8 C19 118.09(17) . .
C12 C8 C19 119.36(18) . .
C11 C12 C8 117.5(2) . .
C11 C12 C13 122.9(2) . .
C8 C12 C13 119.63(19) . .
C16 C15 C19 117.0(2) . .
C16 C15 C14 123.3(2) . .
C19 C15 C14 119.69(19) . .
N3 C18 C17 124.4(2) . .
N3 C18 H18 117.8 . .
C17 C18 H18 117.8 . .
C17 C16 C15 119.9(2) . .
C17 C16 H16 120.0 . .
C15 C16 H16 120.0 . .
C14 C13 C12 121.0(2) . .
C14 C13 H13 119.5 . .
C12 C13 H13 119.5 . .
C13 C14 C15 121.5(2) . .
C13 C14 H14 119.2 . .
C15 C14 H14 119.2 . .
N2 C9 C10 124.1(2) . .
N2 C9 H9 117.9 . .
C10 C9 H9 117.9 . .
C16 C17 C18 118.6(2) . .
C16 C17 H17 120.7 . .
C18 C17 H17 120.7 . .
C10 C11 C12 119.5(2) . .
C10 C11 H11 120.2 . .
C12 C11 H11 120.2 . .
C11 C10 C9 119.0(2) . .
C11 C10 H10 120.5 . .
C9 C10 H10 120.5 . .

loop_
_geom_bond_atom_site_label_1
_geom_bond_atom_site_label_2
_geom_bond_distance
_geom_bond_site_symmetry_2
N1 C22 1.338(2) .
N1 C21 1.342(2) .
C22 C21 1.397(3) 2_675
C22 C23 1.497(3) .
C21 C22 1.397(3) 2_675
C21 C20 1.503(3) .
C23 H23A 0.9600 .
C23 H23B 0.9600 .
C23 H23C 0.9600 .
C20 H20A 0.9600 .
C20 H20B 0.9600 .
C20 H20C 0.9600 .
O2 C5 1.370(2) .
O2 H2 0.8200 .
C4 C5 1.388(3) .
C4 C3 1.390(3) .
C4 H4 0.9300 .
O1 C3 1.359(2) .
O1 H1 0.8200 .
C3 C2 1.393(3) .
C2 C1 1.383(3) .
C2 H2A 0.9300 .
C1 C6 1.389(3) .
C1 C7 1.518(3) .
C5 C6 1.390(3) .
C6 H6 0.9300 .
C7 H7A 0.9600 .
C7 H7B 0.9600 .
C7 H7C 0.9600 .
N2 C9 1.323(3) .
N2 C8 1.355(3) .
N3 C18 1.323(3) .
N3 C19 1.357(3) .
C19 C15 1.416(3) .
C19 C8 1.450(3) .
C8 C12 1.414(3) .
C12 C11 1.406(3) .
C12 C13 1.430(3) .
C15 C16 1.402(3) .
C15 C14 1.429(3) .
C18 C17 1.391(4) .
C18 H18 0.9300 .
C16 C17 1.364(4) .
C16 H16 0.9300 .
C13 C14 1.340(3) .
C13 H13 0.9300 .
C14 H14 0.9300 .
C9 C10 1.394(4) .
C9 H9 0.9300 .
C17 H17 0.9300 .
C11 C10 1.352(4) .
C11 H11 0.9300 .
C10 H10 0.9300 .
